data_7100533
loop_
_publ_author_name
'M. Pope'
'Nebebech Belai'

_publ_section_title
;
Chelated heteroatoms in polyoxometalates and the
topological equivalence of {CoIII(en)} to Type II cis-dioxometal
centers. Synthesis and structure of
{Co(en)(?-OH)2Co(en)}{PW10O37Co(en)}2]8- and
[K?{Co(en)WO4}{WO(H2O)}(PW9O34)2]12-
;
_journal_name_full 'Chemical Communications'
_journal_paper_doi 10.1039/b509756h
_journal_year 2005
_chemical_formula_sum 'C2 Co K5.25 N2 O84 P2 W20'
_chemical_formula_weight 5399.19
_space_group_IT_number 14
_symmetry_cell_setting monoclinic
_symmetry_space_group_name_Hall '-P 2ybc'
_symmetry_space_group_name_H-M 'P 1 21/c 1'
_cell_angle_alpha 90.00
_cell_angle_beta 93.090(3)
_cell_angle_gamma 90.00
_cell_formula_units_Z 4
_cell_length_a 16.245(3)
_cell_length_b 16.690(3)
_cell_length_c 35.129(6)
_cell_measurement_temperature 182(2)
_cell_volume 9510(3)
_diffrn_ambient_temperature 182(2)
_exptl_crystal_density_diffrn 3.771
_cod_depositor_comments
;
The following automatic conversions were performed:
'_symmetry_cell_setting' value 'Monoclinic' changed to 'monoclinic'
according to '/home/saulius/struct/CIF-dictionaries/cif_core.dic'
dictionary named 'cif_core.dic' version 2.4.1 from 2010-06-29.

Automatic conversion script
Id: cif_fix_enum 1527 2010-12-29 10:47:43Z saulius 
;
_cod_original_sg_symbol_H-M 'P 21/c'
_cod_database_code 7100533

loop_
_symmetry_equiv_pos_as_xyz
'x, y, z'
'-x, y+1/2, -z+1/2'
'-x, -y, -z'
'x, -y-1/2, z-1/2'

loop_
_atom_site_label
_atom_site_type_symbol
_atom_site_fract_x
_atom_site_fract_y
_atom_site_fract_z
_atom_site_U_iso_or_equiv
_atom_site_adp_type
_atom_site_occupancy
_atom_site_symmetry_multiplicity
_atom_site_calc_flag
_atom_site_refinement_flags
_atom_site_disorder_assembly
_atom_site_disorder_group
W1 W 0.33417(6) 0.68121(6) 0.39724(3) 0.0235(2) Uani 1 1 d . . .
W2 W 0.43777(6) 0.59235(6) 0.32884(3) 0.0266(2) Uani 1 1 d . . .
W3 W 0.33158(7) 0.45887(7) 0.25643(3) 0.0311(3) Uani 1 1 d . . .
W4 W 0.12638(7) 0.43450(7) 0.25751(3) 0.0323(3) Uani 1 1 d . . .
W5 W 0.00692(6) 0.53908(7) 0.33020(3) 0.0277(2) Uani 1 1 d . . .
W6 W 0.10780(6) 0.65240(6) 0.39652(3) 0.0252(2) Uani 1 1 d . . .
W7 W 0.19568(7) 0.77727(6) 0.32112(3) 0.0299(2) Uani 1 1 d . . .
W8 W 0.30233(7) 0.68432(7) 0.25250(3) 0.0323(3) Uani 1 1 d . . .
W9 W 0.09491(7) 0.65989(7) 0.25382(3) 0.0330(3) Uani 1 1 d . . .
W10 W 0.36680(6) 0.33781(5) 0.51737(3) 0.0207(2) Uani 1 1 d . . .
W11 W 0.47092(6) 0.23196(6) 0.45442(3) 0.0232(2) Uani 1 1 d . . .
W12 W 0.35896(6) 0.12432(6) 0.37423(3) 0.0247(2) Uani 1 1 d . . .
W13 W 0.15233(6) 0.12059(6) 0.36744(3) 0.0270(2) Uani 1 1 d . . .
W14 W 0.03433(6) 0.23119(6) 0.43869(3) 0.0253(2) Uani 1 1 d . . .
W15 W 0.13871(6) 0.33651(6) 0.50751(3) 0.0225(2) Uani 1 1 d . . .
W16 W 0.25050(7) 0.15196(6) 0.54048(3) 0.0266(2) Uani 1 1 d . . .
W17 W 0.35589(7) 0.04697(6) 0.47555(3) 0.0263(2) Uani 1 1 d . . .
W18 W 0.14570(7) 0.04737(6) 0.46927(3) 0.0276(2) Uani 1 1 d . . .
W19 W 0.47677(7) 0.41570(7) 0.39345(3) 0.0315(3) Uani 1 1 d . . .
W20 W 0.08450(9) 0.43823(9) 0.41698(4) 0.0484(3) Uani 1 1 d . . .
Co1 Co 0.38210(19) 0.50997(18) 0.45638(9) 0.0188(6) Uani 1 1 d . . .
P1 P 0.2239(4) 0.5676(4) 0.32488(17) 0.0211(13) Uani 1 1 d . . .
P2 P 0.2542(3) 0.2236(3) 0.44603(16) 0.0163(11) Uani 1 1 d . . .
N1 N 0.2681(13) 0.5236(13) 0.4728(7) 0.031(5) Uiso 1 1 d . . .
N2 N 0.4159(11) 0.5835(12) 0.4966(6) 0.022(4) Uiso 1 1 d . . .
C1 C 0.2707(17) 0.5581(17) 0.5104(9) 0.038(7) Uiso 1 1 d . . .
C2 C 0.3389(18) 0.6237(18) 0.5129(9) 0.040(7) Uiso 1 1 d . . .
K1 K 0.4794(5) 0.2634(5) 0.2975(3) 0.040(2) Uani 0.75 1 d P . .
K2 K 0.2665(4) 0.3351(5) 0.3445(2) 0.054(2) Uani 1 1 d . . .
K3 K 0.0256(5) 0.3045(4) 0.3325(2) 0.0478(17) Uani 1 1 d . . .
K4 K 0.4945(4) 0.1474(4) 0.55530(18) 0.0409(15) Uani 1 1 d . . .
K5 K 0.2589(7) -0.0922(5) 0.4042(3) 0.051(2) Uani 0.75 1 d P . .
K6 K 0.0131(6) 0.1570(5) 0.5442(3) 0.050(3) Uani 0.75 1 d P . .
O1 O 0.3614(10) 0.7596(11) 0.4279(5) 0.031(4) Uiso 1 1 d . . .
O2 O 0.5364(12) 0.6112(12) 0.3159(6) 0.043(5) Uiso 1 1 d . . .
O3 O 0.3971(12) 0.4471(12) 0.2188(6) 0.043(5) Uiso 1 1 d . . .
O4 O 0.0585(12) 0.4047(12) 0.2214(6) 0.041(5) Uiso 1 1 d . . .
O5 O -0.0964(11) 0.5290(11) 0.3197(5) 0.034(4) Uiso 1 1 d . . .
O6 O 0.0677(12) 0.7155(12) 0.4300(6) 0.044(5) Uiso 1 1 d . . .
O7 O 0.1820(12) 0.8796(12) 0.3308(6) 0.042(5) Uiso 1 1 d . . .
O8 O 0.3569(13) 0.7308(13) 0.2171(6) 0.050(6) Uiso 1 1 d . . .
O9 O 0.0180(13) 0.6897(13) 0.2195(6) 0.049(5) Uiso 1 1 d . . .
O10 O 0.3978(11) 0.3723(11) 0.5620(6) 0.036(4) Uiso 1 1 d . . .
O11 O 0.5730(12) 0.2056(12) 0.4570(6) 0.041(5) Uiso 1 1 d . . .
O12 O 0.4276(13) 0.0585(13) 0.3551(6) 0.047(5) Uiso 1 1 d . . .
O13 O 0.0879(11) 0.0516(11) 0.3437(6) 0.036(4) Uiso 1 1 d . . .
O14 O -0.0716(10) 0.2069(11) 0.4347(5) 0.031(4) Uiso 1 1 d . . .
O15 O 0.0993(11) 0.3786(11) 0.5468(6) 0.036(4) Uiso 1 1 d . . .
O16 O 0.2482(11) 0.1393(12) 0.5888(6) 0.040(5) Uiso 1 1 d . . .
O17 O 0.4180(12) -0.0349(12) 0.4845(6) 0.041(5) Uiso 1 1 d . . .
O18 O 0.0800(12) -0.0315(12) 0.4741(6) 0.038(5) Uiso 1 1 d . . .
O19 O 0.5818(12) 0.4127(12) 0.3858(6) 0.042(5) Uiso 1 1 d . . .
O20 O 0.1799(12) 0.4125(12) 0.3974(6) 0.043(5) Uiso 1 1 d . . .
O21 O 0.3695(10) 0.5981(10) 0.4255(5) 0.024(4) Uiso 1 1 d . . .
O22 O 0.4588(10) 0.5143(10) 0.3651(5) 0.028(4) Uiso 1 1 d . . .
O23 O 0.3378(12) 0.3656(12) 0.2792(6) 0.041(5) Uiso 1 1 d . . .
O24 O 0.1515(12) 0.3453(13) 0.2831(6) 0.045(5) Uiso 1 1 d . . .
O25 O 0.0214(10) 0.4624(10) 0.3682(5) 0.027(4) Uiso 1 1 d . . .
O26 O 0.1056(10) 0.5534(10) 0.4242(5) 0.030(4) Uiso 1 1 d . . .
O27 O 0.4276(11) 0.6767(11) 0.3653(5) 0.033(4) Uiso 1 1 d . . .
O28 O 0.4045(10) 0.5123(10) 0.2937(5) 0.029(4) Uiso 1 1 d . . .
O29 O 0.2262(12) 0.4405(12) 0.2309(6) 0.041(5) Uiso 1 1 d . . .
O30 O 0.0509(11) 0.4685(11) 0.2950(6) 0.034(4) Uiso 1 1 d . . .
O31 O 0.0086(10) 0.6176(11) 0.3695(5) 0.031(4) Uiso 1 1 d . . .
O32 O 0.2219(10) 0.6610(10) 0.4093(5) 0.025(4) Uiso 1 1 d . . .
O33 O 0.2780(11) 0.7487(11) 0.3560(5) 0.033(4) Uiso 1 1 d . . .
O34 O 0.3833(10) 0.6697(11) 0.2930(5) 0.031(4) Uiso 1 1 d . . .
O35 O 0.3084(10) 0.5804(11) 0.2399(5) 0.030(4) Uiso 1 1 d . . .
O36 O 0.1130(10) 0.5537(11) 0.2433(5) 0.031(4) Uiso 1 1 d . . .
O37 O 0.0308(11) 0.6244(11) 0.2939(6) 0.037(4) Uiso 1 1 d . . .
O38 O 0.1251(11) 0.7289(11) 0.3570(5) 0.035(4) Uiso 1 1 d . . .
O39 O 0.2687(11) 0.7801(11) 0.2824(6) 0.036(4) Uiso 1 1 d . . .
O40 O 0.1923(11) 0.6938(12) 0.2293(6) 0.037(5) Uiso 1 1 d . . .
O41 O 0.1071(12) 0.7609(12) 0.2848(6) 0.044(5) Uiso 1 1 d . . .
O42 O 0.2289(9) 0.4916(10) 0.3000(5) 0.022(4) Uiso 1 1 d . . .
O43 O 0.1478(9) 0.5617(9) 0.3489(5) 0.021(3) Uiso 1 1 d . . .
O44 O 0.3054(10) 0.5805(10) 0.3498(5) 0.026(4) Uiso 1 1 d . . .
O45 O 0.2097(9) 0.6433(10) 0.2992(5) 0.022(4) Uiso 1 1 d . . .
O46 O 0.3920(9) 0.4228(9) 0.4894(5) 0.021(3) Uiso 1 1 d . . .
O47 O 0.4790(9) 0.3329(9) 0.4318(5) 0.021(3) Uiso 1 1 d . . .
O48 O 0.3533(10) 0.1973(10) 0.3383(5) 0.028(4) Uiso 1 1 d . . .
O49 O 0.1654(11) 0.1974(11) 0.3340(5) 0.033(4) Uiso 1 1 d . . .
O50 O 0.0321(9) 0.3351(9) 0.4154(5) 0.023(4) Uiso 1 1 d . . .
O51 O 0.1182(10) 0.4164(10) 0.4708(5) 0.026(4) Uiso 1 1 d . . .
O52 O 0.4657(9) 0.2804(9) 0.5042(4) 0.019(3) Uiso 1 1 d . . .
O53 O 0.4334(10) 0.1844(10) 0.4091(5) 0.026(4) Uiso 1 1 d . . .
O54 O 0.2555(10) 0.0714(11) 0.3601(5) 0.030(4) Uiso 1 1 d . . .
O55 O 0.0755(10) 0.1813(10) 0.3956(5) 0.028(4) Uiso 1 1 d . . .
O56 O 0.0395(10) 0.2832(10) 0.4872(5) 0.027(4) Uiso 1 1 d . . .
O57 O 0.2510(10) 0.3642(11) 0.5127(5) 0.030(4) Uiso 1 1 d . . .
O58 O 0.3289(10) 0.2313(11) 0.5369(5) 0.031(4) Uiso 1 1 d . . .
O59 O 0.4279(10) 0.1345(10) 0.4795(5) 0.028(4) Uiso 1 1 d . . .
O60 O 0.3514(11) 0.0544(11) 0.4247(5) 0.032(4) Uiso 1 1 d . . .
O61 O 0.1564(10) 0.0556(11) 0.4169(5) 0.031(4) Uiso 1 1 d . . .
O62 O 0.0716(10) 0.1343(11) 0.4665(5) 0.030(4) Uiso 1 1 d . . .
O63 O 0.1713(10) 0.2339(10) 0.5315(5) 0.029(4) Uiso 1 1 d . . .
O64 O 0.3310(11) 0.0749(11) 0.5302(5) 0.032(4) Uiso 1 1 d . . .
O65 O 0.2497(10) -0.0082(11) 0.4751(5) 0.031(4) Uiso 1 1 d . . .
O66 O 0.1682(11) 0.0775(11) 0.5222(6) 0.037(5) Uiso 1 1 d . . .
O67 O 0.3335(9) 0.2728(9) 0.4576(4) 0.019(3) Uiso 1 1 d . . .
O68 O 0.2556(9) 0.1937(10) 0.4050(5) 0.022(4) Uiso 1 1 d . . .
O69 O 0.1760(9) 0.2701(9) 0.4523(5) 0.020(3) Uiso 1 1 d . . .
O70 O 0.2536(9) 0.1478(9) 0.4729(5) 0.022(3) Uiso 1 1 d . . .
O71 O 0.3545(10) 0.4357(10) 0.4138(5) 0.025(4) Uiso 1 1 d . . .
O72 O 0.4919(9) 0.4957(9) 0.4414(5) 0.019(3) Uiso 1 1 d . . .
O73 O 0.4359(11) 0.3555(12) 0.3562(6) 0.038(5) Uiso 1 1 d . . .
O1W O -0.0409(11) 0.4721(11) 0.4398(5) 0.031(4) Uiso 1 1 d . . .
O2W O 0.2589(16) 0.2170(16) 0.2672(8) 0.043(7) Uiso 0.75 1 d P . .
O3W O 0.4132(16) -0.1036(17) 0.3785(8) 0.046(7) Uiso 0.75 1 d P . .
O4W O 0.4484(17) -0.0184(18) 0.5770(9) 0.050(7) Uiso 0.75 1 d P . .
O5W O 0.3876(14) 0.0814(15) 0.6415(7) 0.061(6) Uiso 1 1 d . . .
O6W O -0.0828(11) 0.3913(12) 0.5015(6) 0.038(5) Uiso 1 1 d . . .
O7W O 0.0401(10) 0.2802(10) 0.1710(5) 0.028(4) Uiso 1 1 d . . .
O8W O -0.0986(16) 0.4786(16) 0.2303(8) 0.042(7) Uiso 0.75 1 d P . .
O9W O -0.0753(11) 0.0362(12) 0.3428(6) 0.039(5) Uiso 1 1 d . . .
O10W O 0.4284(13) 0.2335(14) 0.6168(7) 0.054(6) Uiso 1 1 d . . .
O11W O 0.488(2) 0.096(2) 0.2833(11) 0.035(9) Uiso 0.50 1 d P . .
O12W O 0.134(2) 0.170(2) 0.2537(11) 0.032(8) Uiso 0.50 1 d P . .
O13W O 0.726(2) 0.133(2) 0.4668(11) 0.037(9) Uiso 0.50 1 d P . .
O14W O 0.184(2) 0.818(2) 0.4627(12) 0.040(10) Uiso 0.50 1 d P . .

loop_
_atom_site_aniso_label
_atom_site_aniso_U_11
_atom_site_aniso_U_22
_atom_site_aniso_U_33
_atom_site_aniso_U_23
_atom_site_aniso_U_13
_atom_site_aniso_U_12
W1 0.0348(5) 0.0196(5) 0.0154(5) 0.0032(4) -0.0047(4) -0.0017(4)
W2 0.0303(5) 0.0312(6) 0.0186(5) 0.0053(4) 0.0029(4) -0.0030(4)
W3 0.0365(6) 0.0409(7) 0.0165(5) -0.0040(4) 0.0069(4) 0.0025(5)
W4 0.0353(6) 0.0442(7) 0.0172(5) -0.0089(5) -0.0004(4) -0.0008(5)
W5 0.0278(5) 0.0384(6) 0.0169(5) 0.0004(4) -0.0002(4) 0.0032(4)
W6 0.0336(5) 0.0279(5) 0.0144(5) -0.0003(4) 0.0034(4) 0.0067(4)
W7 0.0415(6) 0.0272(6) 0.0206(6) 0.0077(4) -0.0034(5) 0.0044(5)
W8 0.0374(6) 0.0428(7) 0.0168(5) 0.0109(5) 0.0022(4) -0.0012(5)
W9 0.0363(6) 0.0449(7) 0.0169(5) 0.0069(5) -0.0062(4) 0.0036(5)
W10 0.0315(5) 0.0149(5) 0.0150(5) 0.0020(3) -0.0038(4) -0.0044(4)
W11 0.0277(5) 0.0166(5) 0.0247(5) -0.0003(4) -0.0033(4) -0.0009(4)
W12 0.0303(5) 0.0223(5) 0.0213(5) -0.0046(4) 0.0003(4) -0.0002(4)
W13 0.0312(5) 0.0287(6) 0.0209(5) -0.0083(4) -0.0012(4) -0.0033(4)
W14 0.0262(5) 0.0269(5) 0.0231(5) -0.0049(4) 0.0036(4) -0.0052(4)
W15 0.0292(5) 0.0226(5) 0.0161(5) -0.0018(4) 0.0057(4) -0.0055(4)
W16 0.0452(6) 0.0177(5) 0.0167(5) 0.0035(4) 0.0001(4) -0.0094(4)
W17 0.0381(6) 0.0143(5) 0.0257(6) 0.0006(4) -0.0059(4) -0.0030(4)
W18 0.0373(6) 0.0206(5) 0.0251(6) -0.0012(4) 0.0021(4) -0.0105(4)
W19 0.0388(6) 0.0290(6) 0.0265(6) 0.0017(4) 0.0008(5) -0.0008(5)
W20 0.0556(8) 0.0527(8) 0.0369(8) 0.0015(6) 0.0021(6) -0.0030(6)
Co1 0.0279(16) 0.0173(16) 0.0106(15) 0.0013(12) -0.0052(12) -0.0025(13)
P1 0.024(3) 0.027(3) 0.013(3) -0.003(2) 0.001(2) 0.004(3)
P2 0.021(3) 0.018(3) 0.010(3) -0.001(2) 0.001(2) -0.004(2)
K1 0.044(5) 0.042(5) 0.037(5) -0.011(4) 0.016(4) -0.001(4)
K2 0.052(4) 0.053(5) 0.058(5) 0.023(4) 0.018(4) 0.012(3)
K3 0.067(5) 0.042(4) 0.034(4) -0.006(3) -0.003(3) 0.006(3)
K4 0.058(4) 0.032(3) 0.031(4) -0.006(3) -0.014(3) 0.004(3)
K5 0.079(7) 0.036(5) 0.037(5) -0.015(4) -0.015(5) 0.001(5)
K6 0.068(6) 0.026(4) 0.060(6) -0.022(4) 0.053(5) -0.033(4)

loop_
_geom_bond_atom_site_label_1
_geom_bond_atom_site_label_2
_geom_bond_distance
_geom_bond_site_symmetry_2
_geom_bond_publ_flag
W1 O1 1.737(18) . ?
W1 O21 1.783(16) . ?
W1 O32 1.925(16) . ?
W1 O27 1.937(18) . ?
W1 O33 2.014(18) . ?
W1 O44 2.396(17) . ?
W1 K5 3.986(9) 1_565 ?
W2 O2 1.72(2) . ?
W2 O22 1.842(17) . ?
W2 O28 1.878(18) . ?
W2 O27 1.917(18) . ?
W2 O34 1.979(18) . ?
W2 O44 2.319(16) . ?
W3 O23 1.75(2) . ?
W3 O3 1.75(2) . ?
W3 O29 1.914(19) . ?
W3 O28 1.936(17) . ?
W3 O35 2.137(18) . ?
W3 O42 2.386(16) . ?
W3 K2 3.914(7) . ?
W4 O4 1.71(2) . ?
W4 O24 1.78(2) . ?
W4 O29 1.92(2) . ?
W4 O30 1.933(19) . ?
W4 O36 2.059(18) . ?
W4 O42 2.375(16) . ?
W4 K3 3.847(8) . ?
W4 K2 4.066(8) . ?
W5 O5 1.707(18) . ?
W5 O25 1.855(17) . ?
W5 O30 1.876(19) . ?
W5 O31 1.903(18) . ?
W5 O37 1.965(19) . ?
W5 O43 2.378(15) . ?
W5 K3 3.928(7) . ?
W6 O6 1.73(2) . ?
W6 O32 1.889(16) . ?
W6 O31 1.916(17) . ?
W6 O26 1.918(18) . ?
W6 O38 1.919(19) . ?
W6 O43 2.373(16) . ?
W7 O7 1.76(2) . ?
W7 O33 1.828(18) . ?
W7 O39 1.852(19) . ?
W7 O41 1.89(2) . ?
W7 O38 1.926(19) . ?
W7 O45 2.381(16) . ?
W7 K5 3.742(9) 1_565 ?
W8 O8 1.75(2) . ?
W8 O35 1.794(18) . ?
W8 O34 1.900(18) . ?
W8 O40 1.931(18) . ?
W8 O39 2.005(19) . ?
W8 O45 2.386(16) . ?
W9 O9 1.76(2) . ?
W9 O36 1.838(18) . ?
W9 O37 1.890(19) . ?
W9 O40 1.926(19) . ?
W9 O41 2.01(2) . ?
W9 O45 2.402(16) . ?
W10 O10 1.720(19) . ?
W10 O46 1.786(16) . ?
W10 O57 1.930(17) . ?
W10 O52 1.948(15) . ?
W10 O58 2.014(18) . ?
W10 O67 2.399(16) . ?
W10 K4 3.985(6) . ?
W11 O11 1.713(19) . ?
W11 O53 1.852(17) . ?
W11 O47 1.869(16) . ?
W11 O52 1.933(16) . ?
W11 O59 1.994(17) . ?
W11 O67 2.342(15) . ?
W11 K4 3.815(7) . ?
W12 O12 1.73(2) . ?
W12 O48 1.753(17) . ?
W12 O54 1.940(17) . ?
W12 O53 1.952(17) . ?
W12 O60 2.132(19) . ?
W12 O68 2.349(16) . ?
W12 K2 3.943(7) . ?
W12 K5 4.123(10) . ?
W12 K1 4.129(9) . ?
W13 O13 1.739(19) . ?
W13 O49 1.760(18) . ?
W13 O54 1.896(17) . ?
W13 O55 1.921(17) . ?
W13 O61 2.047(18) . ?
W13 O68 2.409(16) . ?
W13 K3 3.858(7) . ?
W13 K5 4.128(10) . ?
W13 K2 4.130(8) . ?
W14 O14 1.766(17) . ?
W14 O55 1.883(17) . ?
W14 O56 1.910(18) . ?
W14 O50 1.917(16) . ?
W14 O62 1.968(18) . ?
W14 O69 2.413(15) . ?
W14 K3 3.920(7) . ?
W14 K6 3.941(10) . ?
W15 O15 1.704(19) . ?
W15 O51 1.872(17) . ?
W15 O57 1.881(17) . ?
W15 O56 1.943(17) . ?
W15 O63 1.969(17) . ?
W15 O69 2.341(16) . ?
W15 K6 3.885(7) . ?
W16 O16 1.71(2) . ?
W16 O58 1.845(17) . ?
W16 O64 1.883(18) . ?
W16 O63 1.893(17) . ?
W16 O66 1.910(19) . ?
W16 O70 2.377(16) . ?
W16 K6 3.867(9) . ?
W16 K4 3.970(7) . ?
W17 O17 1.72(2) . ?
W17 O60 1.787(19) . ?
W17 O59 1.872(17) . ?
W17 O65 1.955(17) . ?
W17 O64 2.036(19) . ?
W17 O70 2.364(15) . ?
W17 K5 3.705(9) . ?
W17 K4 3.879(6) . ?
W18 O18 1.709(19) . ?
W18 O61 1.862(18) . ?
W18 O62 1.884(17) . ?
W18 O65 1.928(17) . ?
W18 O66 1.94(2) . ?
W18 O70 2.424(16) . ?
W18 K5 3.806(10) . ?
W18 K6 3.941(8) . ?
W19 O19 1.74(2) . ?
W19 O73 1.751(19) . ?
W19 O47 1.930(16) . ?
W19 O22 1.937(17) . ?
W19 O72 2.154(16) . ?
W19 O71 2.173(16) . ?
W19 K2 3.974(8) . ?
W20 O20 1.78(2) . ?
W20 O50 1.920(16) . ?
W20 O26 1.967(18) . ?
W20 O51 1.973(17) . ?
W20 O25 1.990(17) . ?
W20 O1W 2.300(18) . ?
W20 K3 3.794(7) . ?
Co1 O21 1.832(17) . ?
Co1 O46 1.861(16) . ?
Co1 O72 1.902(15) . ?
Co1 N2 1.93(2) . ?
Co1 O71 1.976(17) . ?
Co1 N1 1.98(2) . ?
P1 O43 1.536(16) . ?
P1 O42 1.546(17) . ?
P1 O45 1.562(17) . ?
P1 O44 1.562(18) . ?
P2 O69 1.515(16) . ?
P2 O68 1.528(17) . ?
P2 O67 1.564(16) . ?
P2 O70 1.579(17) . ?
N1 C1 1.44(4) . ?
N2 C2 1.56(3) . ?
C1 C2 1.56(4) . ?
K1 O73 2.70(2) . ?
K1 O8 2.79(2) 2_645 ?
K1 O48 2.790(19) . ?
K1 O11W 2.84(4) . ?
K1 O23 2.91(2) . ?
K1 K2 4.092(11) . ?
K2 O23 2.68(2) . ?
K2 O48 2.713(18) . ?
K2 O20 2.72(2) . ?
K2 O73 2.78(2) . ?
K2 O24 2.78(2) . ?
K2 O49 2.84(2) . ?
K2 O42 3.090(17) . ?
K2 O68 3.186(18) . ?
K2 O71 3.226(19) . ?
K2 O2W 3.35(3) . ?
K3 O9 2.71(2) 2_545 ?
K3 O24 2.84(2) . ?
K3 O49 2.888(19) . ?
K3 O25 2.922(18) . ?
K3 O50 2.951(18) . ?
K3 O30 3.08(2) . ?
K3 O55 3.097(19) . ?
K4 O17 2.78(2) 3_656 ?
K4 O3W 2.80(3) 3_656 ?
K4 O59 2.827(18) . ?
K4 O1 2.844(19) 3_666 ?
K4 O10W 2.85(2) . ?
K4 O52 2.877(17) . ?
K4 O4W 2.98(3) . ?
K4 O64 3.008(19) . ?
K4 O58 3.071(18) . ?
K5 O3W 2.72(3) . ?
K5 O7 2.84(2) 1_545 ?
K5 O14W 2.87(4) 1_545 ?
K5 O65 2.87(2) . ?
K5 O60 2.94(2) . ?
K5 O61 3.02(2) . ?
K5 O1 3.07(2) 1_545 ?
K5 O54 3.14(2) . ?
K5 O33 3.17(2) 1_545 ?
K5 W7 3.742(9) 1_545 ?
K6 O18 2.64(2) 3_556 ?
K6 O6 2.68(2) 3_566 ?
K6 O63 2.929(18) . ?
K6 O56 2.955(19) . ?
K6 O62 2.96(2) . ?
K6 O66 2.99(2) . ?
K6 O14W 3.22(4) 3_566 ?
K6 K5 4.983(14) 3_556 ?
O1 K4 2.844(18) 3_666 ?
O1 K5 3.07(2) 1_565 ?
O6 K6 2.68(2) 3_566 ?
O7 K5 2.84(2) 1_565 ?
O8 K1 2.79(2) 2_655 ?
O9 K3 2.71(2) 2 ?
O17 K4 2.78(2) 3_656 ?
O18 K6 2.64(2) 3_556 ?
O33 K5 3.17(2) 1_565 ?
O3W K4 2.80(3) 3_656 ?
O14W K5 2.87(4) 1_565 ?
O14W K6 3.22(4) 3_566 ?
